data_7040798
loop_
_publ_author_name
'Yoneyama, Shota'
'Kodama, Takeshi'
'Kikuchi, Koichi'
'Fujisawa, Takumi'
'Yamaguchi, Akira'
'Sumiyama, Akihiko'
'Shuku, Yoshiaki'
'Aoyagi, Shinobu'
'Fujita, Wataru'

_publ_section_title
;
 Deuterium substitution effects on the structural and magnetic phase
 transitions of a hydrogen-bonded coordination polymer,
 bis(glycolato)copper(ii).
;
_journal_issue 42
_journal_name_full 'Dalton transactions (Cambridge, England : 2003)'
_journal_page_first 16774
_journal_page_last 16778
_journal_paper_doi 10.1039/c6dt03592b
_journal_volume 45
_journal_year 2016
_chemical_formula_moiety 'C4 H6 Cu O6'
_chemical_formula_sum 'C4 H6 Cu O6'
_chemical_formula_weight 213.63
_space_group_crystal_system monoclinic
_space_group_IT_number 14
_space_group_name_Hall '-P 2yn'
_space_group_name_H-M_alt 'P 1 21/n 1'
_symmetry_space_group_name_Hall '-P 2yn'
_symmetry_space_group_name_H-M 'P 1 21/n 1'
_atom_sites_solution_hydrogens geom
_atom_sites_solution_primary direct
_atom_sites_solution_secondary difmap
_audit_update_record
;
2016-09-29 deposited with the CCDC.
2016-10-03 downloaded from the CCDC.
;
_cell_angle_alpha 90.0000
_cell_angle_beta 106.933(7)
_cell_angle_gamma 90.0000
_cell_formula_units_Z 2
_cell_length_a 5.101(3)
_cell_length_b 8.673(5)
_cell_length_c 7.747(5)
_cell_measurement_reflns_used 867
_cell_measurement_temperature 290
_cell_measurement_theta_max 27.40
_cell_measurement_theta_min 3.60
_cell_volume 327.9(3)
_computing_cell_refinement 'CrystalClear-SM Expert 2.0 r16'
_computing_data_collection 'CrystalClear-SM Expert 2.0 r16 (Rigaku, 2014)'
_computing_data_reduction 'CrystalClear-SM Expert 2.0 r16'
_computing_molecular_graphics 'CrystalStructure 4.2'
_computing_publication_material 'CrystalStructure 4.2 (Rigaku, 2015)'
_computing_structure_refinement 'SHELXL Version 2014/7 (Sheldrick, 2008)'
_computing_structure_solution 'SHELXT (Sheldrick, 2014)'
_diffrn_ambient_temperature 290
_diffrn_measured_fraction_theta_full 1.000
_diffrn_measured_fraction_theta_max 0.999
_diffrn_measurement_device_type 'Rigaku Mercury'
_diffrn_measurement_method \w
_diffrn_radiation_type 'Mo K\a'
_diffrn_radiation_wavelength 0.71075
_diffrn_reflns_av_R_equivalents 0.0290
_diffrn_reflns_Laue_measured_fraction_full 1.000
_diffrn_reflns_Laue_measured_fraction_max 0.999
_diffrn_reflns_limit_h_max 6
_diffrn_reflns_limit_h_min -6
_diffrn_reflns_limit_k_max 7
_diffrn_reflns_limit_k_min -11
_diffrn_reflns_limit_l_max 10
_diffrn_reflns_limit_l_min -9
_diffrn_reflns_number 2384
_diffrn_reflns_point_group_measured_fraction_full 1.000
_diffrn_reflns_point_group_measured_fraction_max 0.999
_diffrn_reflns_theta_full 25.242
_diffrn_reflns_theta_max 27.493
_diffrn_reflns_theta_min 3.616
_diffrn_standards_number 0
_exptl_absorpt_coefficient_mu 3.309
_exptl_absorpt_correction_T_max 0.516
_exptl_absorpt_correction_T_min 0.414
_exptl_absorpt_correction_type multi-scan
_exptl_absorpt_process_details 'CrystalClear (Rigaku, ????)'
_exptl_crystal_colour blue
_exptl_crystal_density_diffrn 2.164
_exptl_crystal_density_method 'not measured'
_exptl_crystal_description block
_exptl_crystal_F_000 214.00
_exptl_crystal_size_max 0.300
_exptl_crystal_size_mid 0.200
_exptl_crystal_size_min 0.200
_refine_diff_density_max 0.36
_refine_diff_density_min -0.36
_refine_ls_extinction_method none
_refine_ls_goodness_of_fit_ref 1.153
_refine_ls_hydrogen_treatment mixed
_refine_ls_number_parameters 56
_refine_ls_number_reflns 754
_refine_ls_number_restraints 0
_refine_ls_R_factor_all 0.0378
_refine_ls_R_factor_gt 0.0281
_refine_ls_shift/su_max 0.000
_refine_ls_structure_factor_coef Fsqd
_refine_ls_weighting_details 'w = 1/[\s^2^(Fo^2^)+(0.0326P)^2^] where P=(Fo^2^+2Fc^2^)/3'
_refine_ls_weighting_scheme calc
_refine_ls_wR_factor_gt 0.0665
_refine_ls_wR_factor_ref 0.0717
_reflns_Friedel_coverage 0.000
_reflns_number_gt 629
_reflns_number_total 752
_reflns_threshold_expression F^2^>2.0\s(F^2^)
_cod_data_source_file c6dt03592b2.cif
_cod_data_source_block 13110101
_cod_depositor_comments 'Adding full bibliography for 7040794--7040800.cif.'
_cod_database_code 7040798

loop_
_space_group_symop_id
_space_group_symop_operation_xyz
1 +X,+Y,+Z
2 1/2-X,1/2+Y,1/2-Z
3 -X,-Y,-Z
4 -1/2+X,-1/2-Y,-1/2+Z

loop_
_atom_site_label
_atom_site_type_symbol
_atom_site_fract_x
_atom_site_fract_y
_atom_site_fract_z
_atom_site_U_iso_or_equiv
_atom_site_adp_type
_atom_site_occupancy
_atom_site_site_symmetry_order
_atom_site_calc_flag
_atom_site_refinement_flags_posn
_atom_site_refinement_flags_adp
_atom_site_refinement_flags_occupancy
Cu1 Cu 0.5000 0.5000 0.5000 0.02493(18) Uani 1 2 d S . P
O2 O 0.4520(4) 0.6611(2) 0.6579(3) 0.0279(5) Uani 1 1 d . . .
O3 O 0.9104(4) 0.3950(2) 0.7421(3) 0.0312(5) Uani 1 1 d . . .
O4 O 0.7412(4) 0.6476(2) 0.4376(3) 0.0293(5) Uani 1 1 d . . .
C5 C 0.5922(5) 0.7811(3) 0.6592(3) 0.0227(6) Uani 1 1 d . . .
C6 C 0.7685(6) 0.7893(3) 0.5324(4) 0.0286(6) Uani 1 1 d . . .
H6A H 0.7080 0.8758 0.4465 0.034 Uiso 1 1 calc R U .
H6B H 0.9625 0.8066 0.6016 0.034 Uiso 1 1 calc R U .
H4 H 0.832(7) 0.637(4) 0.390(5) 0.042(11) Uiso 1 1 d . . .

loop_
_atom_site_aniso_label
_atom_site_aniso_U_11
_atom_site_aniso_U_22
_atom_site_aniso_U_33
_atom_site_aniso_U_23
_atom_site_aniso_U_13
_atom_site_aniso_U_12
Cu1 0.0315(3) 0.0202(3) 0.0317(3) -0.00317(19) 0.0228(2) -0.00309(19)
O2 0.0340(10) 0.0240(11) 0.0352(10) -0.0035(8) 0.0251(9) -0.0041(8)
O3 0.0348(11) 0.0311(12) 0.0354(11) 0.0108(9) 0.0224(9) 0.0081(9)
O4 0.0376(12) 0.0261(12) 0.0359(11) -0.0065(9) 0.0291(10) -0.0059(9)
C5 0.0221(13) 0.0266(16) 0.0216(12) 0.0017(11) 0.0098(10) 0.0020(11)
C6 0.0330(15) 0.0287(16) 0.0323(14) -0.0072(12) 0.0223(13) -0.0069(12)

loop_
_atom_type_symbol
_atom_type_description
_atom_type_scat_dispersion_real
_atom_type_scat_dispersion_imag
_atom_type_scat_source
C C 0.0033 0.0016
;
International Tables for Crystallography
(Vol. C, Tables 4.2.6.8 and 6.1.1.4)
;
H H 0.0000 0.0000
;
International Tables for Crystallography
(Vol. C, Table 6.1.1.4)
;
Cu Cu 0.3201 1.2651
;
International Tables for Crystallography
(Vol. C, Tables 4.2.6.8 and 6.1.1.4)
;
O O 0.0106 0.0060
;
International Tables for Crystallography
(Vol. C, Tables 4.2.6.8 and 6.1.1.4)
;

loop_
_geom_angle_atom_site_label_1
_geom_angle_atom_site_label_2
_geom_angle_atom_site_label_3
_geom_angle
_geom_angle_site_symmetry_1
_geom_angle_site_symmetry_3
O2 Cu1 O2 180.00(11) 3_666 .
O2 Cu1 O4 96.55(9) 3_666 .
O2 Cu1 O4 83.45(9) . .
O2 Cu1 O4 83.45(9) 3_666 3_666
O2 Cu1 O4 96.55(9) . 3_666
O4 Cu1 O4 180.00(9) . 3_666
C5 O2 Cu1 115.39(17) . .
C6 O4 Cu1 114.74(16) . .
C6 O4 H4 115(3) . .
Cu1 O4 H4 129(3) . .
O3 C5 O2 123.3(2) 2_656 .
O3 C5 C6 118.2(2) 2_656 .
O2 C5 C6 118.4(2) . .
O4 C6 C5 107.9(2) . .
O4 C6 H6A 110.1 . .
C5 C6 H6A 110.1 . .
O4 C6 H6B 110.1 . .
C5 C6 H6B 110.1 . .
H6A C6 H6B 108.4 . .

loop_
_geom_bond_atom_site_label_1
_geom_bond_atom_site_label_2
_geom_bond_distance
_geom_bond_site_symmetry_2
Cu1 O2 1.919(2) 3_666
Cu1 O2 1.919(2) .
Cu1 O4 1.932(2) .
Cu1 O4 1.932(2) 3_666
O2 C5 1.262(3) .
O3 C5 1.251(3) 2_646
O4 C6 1.418(3) .
O4 H4 0.68(3) .
C5 O3 1.251(3) 2_656
C5 C6 1.515(3) .
C6 H6A 0.9900 .
C6 H6B 0.9900 .

loop_
_geom_hbond_atom_site_label_D
_geom_hbond_atom_site_label_H
_geom_hbond_atom_site_label_A
_geom_hbond_site_symmetry_A
_geom_hbond_distance_DA
_geom_hbond_distance_DH
_geom_hbond_distance_HA
_geom_hbond_angle_DHA
_geom_hbond_publ_flag
O4 H4 O3 3_766 2.583(4) 0.68(4) 1.91(4) 180(4) no

loop_
_geom_torsion_atom_site_label_1
_geom_torsion_atom_site_label_2
_geom_torsion_atom_site_label_3
_geom_torsion_atom_site_label_4
_geom_torsion
_geom_torsion_site_symmetry_1
_geom_torsion_site_symmetry_4
Cu1 O2 C5 O3 -178.2(2) . 2_656
Cu1 O2 C5 C6 3.1(3) . .
Cu1 O4 C6 C5 0.0(3) . .
O3 C5 C6 O4 179.2(2) 2_656 .
O2 C5 C6 O4 -2.0(3) . .
